data_7128249
loop_
_publ_author_name
'Huang, Lin'
'Xie, Jia-Hao'
'Cai, Yue'
'Zheng, Chao'
'Hou, Xue-Long'
'Dai, Li-Xin'
'You, Shu-Li'

_publ_section_title
;
 Enantioselective synthesis of polycyclic pyrrole derivatives by
 iridium-catalyzed asymmetric allylic dearomatization and ring-expansive
 migration reactions.
;
_journal_issue 44
_journal_name_full 'Chemical communications (Cambridge, England)'
_journal_page_first 5390
_journal_page_last 5393
_journal_paper_doi 10.1039/d1cc01929e
_journal_volume 57
_journal_year 2021
_chemical_absolute_configuration rmad
_chemical_formula_moiety 'C22 H22 N2 O2 S'
_chemical_formula_sum 'C22 H22 N2 O2 S'
_chemical_formula_weight 378.47
_space_group_crystal_system triclinic
_space_group_IT_number 1
_space_group_name_Hall 'P 1'
_space_group_name_H-M_alt 'P 1'
_atom_sites_solution_hydrogens geom
_atom_sites_solution_primary dual
_audit_creation_date 2017-06-08
_audit_creation_method
;
Olex2 1.2
(compiled 2017.03.28 svn.r3405 for OlexSys, GUI svn.r5337)
;
_audit_update_record
;
2020-12-07 deposited with the CCDC.	2021-04-27 downloaded from the CCDC.
;
_cell_angle_alpha 71.155(2)
_cell_angle_beta 70.007(2)
_cell_angle_gamma 61.631(2)
_cell_formula_units_Z 2
_cell_length_a 9.4904(7)
_cell_length_b 9.8661(7)
_cell_length_c 12.9696(9)
_cell_measurement_reflns_used 9916
_cell_measurement_temperature 301(2)
_cell_measurement_theta_max 30.317
_cell_measurement_theta_min 2.392
_cell_volume 985.04(12)
_computing_cell_refinement 'SAINT v8.37A (Bruker, 2015)'
_computing_data_reduction 'SAINT v8.37A (Bruker, 2015)'
_computing_molecular_graphics 'Olex2 (Dolomanov et al., 2009)'
_computing_publication_material 'Olex2 (Dolomanov et al., 2009)'
_computing_structure_refinement 'ShelXL (Sheldrick, 2015)'
_computing_structure_solution 'ShelXT (Sheldrick, 2015)'
_diffrn_ambient_temperature 300.88
_diffrn_measured_fraction_theta_full 0.993
_diffrn_measured_fraction_theta_max 0.994
_diffrn_measurement_device_type 'Bruker APEX-II CCD'
_diffrn_measurement_method '\f and \w scans'
_diffrn_radiation_type MoK\a
_diffrn_radiation_wavelength 0.71073
_diffrn_reflns_av_R_equivalents 0.0546
_diffrn_reflns_av_unetI/netI 0.0543
_diffrn_reflns_Laue_measured_fraction_full 0.993
_diffrn_reflns_Laue_measured_fraction_max 0.994
_diffrn_reflns_limit_h_max 11
_diffrn_reflns_limit_h_min -11
_diffrn_reflns_limit_k_max 12
_diffrn_reflns_limit_k_min -12
_diffrn_reflns_limit_l_max 15
_diffrn_reflns_limit_l_min -15
_diffrn_reflns_number 24092
_diffrn_reflns_point_group_measured_fraction_full 0.985
_diffrn_reflns_point_group_measured_fraction_max 0.985
_diffrn_reflns_theta_full 25.242
_diffrn_reflns_theta_max 25.999
_diffrn_reflns_theta_min 2.504
_diffrn_standards_number 0
_exptl_absorpt_coefficient_mu 0.183
_exptl_absorpt_correction_T_max 0.7461
_exptl_absorpt_correction_T_min 0.6793
_exptl_absorpt_correction_type multi-scan
_exptl_absorpt_process_details
'SADABS-2016/2 (Bruker,2016/2) was used for absorption correction. wR2(int) was 0.1232 before and 0.0760 after correction. The Ratio of minimum to maximum transmission is 0.9105. The \l/2 correction factor is Not present.'
_exptl_crystal_colour colourless
_exptl_crystal_density_diffrn 1.276
_exptl_crystal_description block
_exptl_crystal_F_000 400
_exptl_crystal_size_max 0.33
_exptl_crystal_size_mid 0.3
_exptl_crystal_size_min 0.25
_refine_diff_density_max 1.418
_refine_diff_density_min -0.272
_refine_diff_density_rms 0.070
_refine_ls_abs_structure_details
;
 Flack x determined using 2736 quotients [(I+)-(I-)]/[(I+)+(I-)]
 (Parsons, Flack and Wagner, Acta Cryst. B69 (2013) 249-259).
;
_refine_ls_abs_structure_Flack 0.05(3)
_refine_ls_extinction_coef 0.21(4)
_refine_ls_extinction_expression Fc^*^=kFc[1+0.001xFc^2^\l^3^/sin(2\q)]^-1/4^
_refine_ls_extinction_method 'SHELXL-2016/6 (Sheldrick 2016)'
_refine_ls_goodness_of_fit_ref 1.048
_refine_ls_hydrogen_treatment constr
_refine_ls_matrix_type full
_refine_ls_number_parameters 490
_refine_ls_number_reflns 7641
_refine_ls_number_restraints 3
_refine_ls_restrained_S_all 1.047
_refine_ls_R_factor_all 0.0860
_refine_ls_R_factor_gt 0.0764
_refine_ls_shift/su_max 0.019
_refine_ls_shift/su_mean 0.000
_refine_ls_structure_factor_coef Fsqd
_refine_ls_weighting_details 'w=1/[\s^2^(Fo^2^)+(0.1501P)^2^] where P=(Fo^2^+2Fc^2^)/3'
_refine_ls_weighting_scheme calc
_refine_ls_wR_factor_gt 0.1843
_refine_ls_wR_factor_ref 0.2003
_reflns_Friedel_coverage 0.983
_reflns_Friedel_fraction_full 0.978
_reflns_Friedel_fraction_max 0.977
_reflns_number_gt 6576
_reflns_number_total 7641
_reflns_threshold_expression 'I > 2\s(I)'
_cod_data_source_file d1cc01929e2.cif
_cod_data_source_block mo_d8v17087_0m
_cod_depositor_comments 'Adding full bibliography for 7128249.cif.'
_cod_database_code 7128249
_shelx_shelxl_version_number 2016/6
_shelx_space_group_comment
;
The symmetry employed for this shelxl refinement is uniquely defined
by the following loop, which should always be used as a source of
symmetry information in preference to the above space-group names.
They are only intended as comments.
;
_shelx_estimated_absorpt_t_max 0.956
_shelx_estimated_absorpt_t_min 0.942
_olex2_refinement_description
;
1. Fixed Uiso
 At 1.2 times of:
  All C(H) groups, All C(H,H) groups
 At 1.5 times of:
  All C(H,H,H) groups
2.a Ternary CH refined with riding coordinates:
 C3(H3), C25(H25)
2.b Secondary CH2 refined with riding coordinates:
 C1(H1A,H1B), C4(H4A,H4B), C23(H23A,H23B), C26(H26A,H26B)
2.c Aromatic/amide H refined with riding coordinates:
 C5(H5), C7(H7), C8(H8), C11(H11), C12(H12), C13(H13), C14(H14), C15(H15),
 C17(H17), C18(H18), C20(H20), C21(H21), C27(H27), C29(H29), C30(H30), C33(H33),
  C34(H34), C35(H35), C36(H36), C37(H37), C39(H39), C40(H40), C42(H42), C43(H43)
2.d X=CH2 refined with riding coordinates:
 C6(H6A,H6B), C28(H28A,H28B)
2.e Idealised Me refined as rotating group:
 C22(H22A,H22B,H22C), C44(H44A,H44B,H44C)
;
_olex2_submission_special_instructions 'No special instructions were received'

loop_
_space_group_symop_operation_xyz
'x, y, z'

loop_
_atom_site_label
_atom_site_type_symbol
_atom_site_fract_x
_atom_site_fract_y
_atom_site_fract_z
_atom_site_U_iso_or_equiv
_atom_site_adp_type
_atom_site_occupancy
_atom_site_site_symmetry_order
_atom_site_calc_flag
_atom_site_refinement_flags_posn
_atom_site_refinement_flags_adp
_atom_site_refinement_flags_occupancy
_atom_site_disorder_assembly
_atom_site_disorder_group
S1 S 0.73489(16) 0.58803(16) 0.49842(11) 0.0587(4) Uani 1 1 d . . . . .
O1 O 0.8359(6) 0.5934(6) 0.5553(4) 0.0773(13) Uani 1 1 d . . . . .
O2 O 0.5744(6) 0.5939(7) 0.5559(4) 0.0782(14) Uani 1 1 d . . . . .
N1 N 0.7071(5) 0.7391(6) 0.3961(4) 0.0535(11) Uani 1 1 d . . . . .
N2 N 0.6007(7) 1.0166(6) 0.2122(5) 0.0677(14) Uani 1 1 d . . . . .
C1 C 0.5967(6) 0.7668(7) 0.3268(5) 0.0526(12) Uani 1 1 d . . . . .
H1A H 0.484042 0.833509 0.356947 0.063 Uiso 1 1 calc R . . . .
H1B H 0.600985 0.668573 0.322475 0.063 Uiso 1 1 calc R . . . .
C2 C 0.6642(7) 0.8483(6) 0.2122(5) 0.0526(12) Uani 1 1 d . . . . .
C3 C 0.8508(6) 0.7746(6) 0.2073(5) 0.0517(12) Uani 1 1 d . . . . .
H3 H 0.896769 0.665736 0.198209 0.062 Uiso 1 1 calc R . . . .
C4 C 0.8496(8) 0.7727(7) 0.3243(5) 0.0591(13) Uani 1 1 d . . . . .
H4A H 0.950635 0.691918 0.345335 0.071 Uiso 1 1 calc R . . . .
H4B H 0.837567 0.873491 0.330026 0.071 Uiso 1 1 calc R . . . .
C5 C 0.9499(8) 0.8559(8) 0.1164(6) 0.0681(16) Uani 1 1 d . . . . .
H5 H 0.906126 0.964848 0.104847 0.082 Uiso 1 1 calc R . . . .
C6 C 1.0899(11) 0.7873(11) 0.0535(8) 0.088(2) Uani 1 1 d . . . . .
H6A H 1.137910 0.678430 0.062313 0.106 Uiso 1 1 calc R . . . .
H6B H 1.143154 0.846421 -0.000955 0.106 Uiso 1 1 calc R . . . .
C7 C 0.5333(9) 1.0912(8) 0.1308(7) 0.0777(19) Uani 1 1 d . . . . .
H7 H 0.486587 1.200329 0.112597 0.093 Uiso 1 1 calc R . . . .
C8 C 0.5345(9) 0.9938(8) 0.0680(6) 0.0737(18) Uani 1 1 d . . . . .
H8 H 0.488513 1.029393 0.006334 0.088 Uiso 1 1 calc R . . . .
C9 C 0.6136(6) 0.8421(6) 0.1139(5) 0.0514(12) Uani 1 1 d . . . . .
C10 C 0.6344(6) 0.7043(7) 0.0814(4) 0.0520(12) Uani 1 1 d . . . . .
C11 C 0.5534(9) 0.7234(9) 0.0035(6) 0.0704(17) Uani 1 1 d . . . . .
H11 H 0.485392 0.824071 -0.026119 0.085 Uiso 1 1 calc R . . . .
C12 C 0.5710(10) 0.5963(12) -0.0315(6) 0.082(2) Uani 1 1 d . . . . .
H12 H 0.515224 0.612615 -0.084017 0.098 Uiso 1 1 calc R . . . .
C13 C 0.6704(10) 0.4467(10) 0.0110(6) 0.0750(19) Uani 1 1 d . . . . .
H13 H 0.683032 0.361225 -0.012632 0.090 Uiso 1 1 calc R . . . .
C14 C 0.7506(8) 0.4247(8) 0.0886(5) 0.0621(15) Uani 1 1 d . . . . .
H14 H 0.817728 0.323322 0.117860 0.074 Uiso 1 1 calc R . . . .
C15 C 0.7344(7) 0.5494(7) 0.1245(4) 0.0516(12) Uani 1 1 d . . . . .
H15 H 0.789883 0.531208 0.177713 0.062 Uiso 1 1 calc R . . . .
C16 C 0.8446(6) 0.4201(6) 0.4365(4) 0.0495(11) Uani 1 1 d . . . . .
C17 C 1.0138(7) 0.3635(8) 0.4020(6) 0.0603(14) Uani 1 1 d . . . . .
H17 H 1.070495 0.406417 0.418323 0.072 Uiso 1 1 calc R . . . .
C18 C 1.0972(7) 0.2442(8) 0.3439(7) 0.0680(17) Uani 1 1 d . . . . .
H18 H 1.211090 0.206876 0.321441 0.082 Uiso 1 1 calc R . . . .
C19 C 1.0181(7) 0.1751(7) 0.3164(5) 0.0571(14) Uani 1 1 d . . . . .
C20 C 0.8475(7) 0.2322(7) 0.3568(6) 0.0598(14) Uani 1 1 d . . . . .
H20 H 0.790485 0.186839 0.343722 0.072 Uiso 1 1 calc R . . . .
C21 C 0.7606(7) 0.3534(7) 0.4153(5) 0.0561(13) Uani 1 1 d . . . . .
H21 H 0.646971 0.389622 0.440182 0.067 Uiso 1 1 calc R . . . .
C22 C 1.1114(10) 0.0479(10) 0.2510(8) 0.084(2) Uani 1 1 d . . . . .
H22A H 1.226522 0.024346 0.233284 0.126 Uiso 1 1 calc GR . . . .
H22B H 1.074539 0.081200 0.183034 0.126 Uiso 1 1 calc GR . . . .
H22C H 1.093632 -0.044266 0.294243 0.126 Uiso 1 1 calc GR . . . .
S2 S 0.27034(16) 0.40281(15) 0.91873(11) 0.0569(4) Uani 1 1 d . . . . .
O3 O 0.4316(6) 0.3932(6) 0.8999(5) 0.0787(14) Uani 1 1 d . . . . .
O4 O 0.1688(7) 0.3959(6) 1.0286(4) 0.0753(13) Uani 1 1 d . . . . .
N3 N 0.2959(6) 0.2552(5) 0.8734(4) 0.0569(11) Uani 1 1 d . . . . .
N4 N 0.3993(8) -0.0196(6) 0.7719(6) 0.0776(17) Uani 1 1 d . . . . .
C23 C 0.4055(7) 0.2282(7) 0.7621(5) 0.0578(13) Uani 1 1 d . . . . .
H23A H 0.517987 0.159685 0.768370 0.069 Uiso 1 1 calc R . . . .
H23B H 0.402813 0.326613 0.712474 0.069 Uiso 1 1 calc R . . . .
C24 C 0.3360(7) 0.1508(6) 0.7194(6) 0.0578(13) Uani 1 1 d . . . . .
C25 C 0.1500(7) 0.2247(6) 0.7711(5) 0.0542(12) Uani 1 1 d . . . . .
H25 H 0.104398 0.333616 0.731319 0.065 Uiso 1 1 calc R . . . .
C26 C 0.1491(9) 0.2267(7) 0.8892(5) 0.0614(14) Uani 1 1 d . . . . .
H26A H 0.049488 0.309858 0.919732 0.074 Uiso 1 1 calc R . . . .
H26B H 0.157335 0.127052 0.938975 0.074 Uiso 1 1 calc R . . . .
C27 C 0.0505(10) 0.1458(10) 0.7714(7) 0.0772(19) Uani 1 1 d . . . . .
H27 H 0.097169 0.036594 0.784534 0.093 Uiso 1 1 calc R . . . .
C28 C -0.0963(13) 0.2179(14) 0.7546(10) 0.107(3) Uani 1 1 d . . . . .
H28A H -0.146698 0.327043 0.741181 0.129 Uiso 1 1 calc R . . . .
H28B H -0.151879 0.160864 0.755925 0.129 Uiso 1 1 calc R . . . .
C29 C 0.4714(11) -0.0930(8) 0.6913(9) 0.091(3) Uani 1 1 d . . . . .
H29 H 0.520600 -0.202074 0.702339 0.109 Uiso 1 1 calc R . . . .
C30 C 0.4712(10) 0.0048(9) 0.5822(8) 0.083(2) Uani 1 1 d . . . . .
H30 H 0.519455 -0.030426 0.514801 0.100 Uiso 1 1 calc R . . . .
C31 C 0.3888(7) 0.1578(7) 0.5933(6) 0.0602(14) Uani 1 1 d . . . . .
C32 C 0.3618(6) 0.2968(7) 0.5050(5) 0.0549(13) Uani 1 1 d . . . . .
C33 C 0.4274(7) 0.2796(10) 0.3929(6) 0.0694(18) Uani 1 1 d . . . . .
H33 H 0.486274 0.179388 0.376394 0.083 Uiso 1 1 calc R . . . .
C34 C 0.4059(9) 0.4099(12) 0.3060(6) 0.083(2) Uani 1 1 d . . . . .
H34 H 0.449530 0.395942 0.232221 0.099 Uiso 1 1 calc R . . . .
C35 C 0.3212(10) 0.5581(12) 0.3283(6) 0.081(2) Uani 1 1 d . . . . .
H35 H 0.308419 0.644473 0.269708 0.098 Uiso 1 1 calc R . . . .
C36 C 0.2549(9) 0.5801(9) 0.4365(6) 0.0708(17) Uani 1 1 d . . . . .
H36 H 0.196679 0.681071 0.451522 0.085 Uiso 1 1 calc R . . . .
C37 C 0.2754(7) 0.4504(7) 0.5237(5) 0.0584(13) Uani 1 1 d . . . . .
H37 H 0.229955 0.466557 0.596851 0.070 Uiso 1 1 calc R . . . .
C38 C 0.1621(7) 0.5740(6) 0.8313(4) 0.0487(11) Uani 1 1 d . . . . .
C39 C -0.0074(8) 0.6311(8) 0.8492(5) 0.0661(16) Uani 1 1 d . . . . .
H39 H -0.065731 0.586007 0.912413 0.079 Uiso 1 1 calc R . . . .
C40 C -0.0886(8) 0.7525(8) 0.7748(6) 0.0727(18) Uani 1 1 d . . . . .
H40 H -0.201902 0.788836 0.786747 0.087 Uiso 1 1 calc R . . . .
C41 C -0.0032(9) 0.8231(7) 0.6805(5) 0.0639(15) Uani 1 1 d . . . . .
C42 C 0.1636(9) 0.7694(8) 0.6660(5) 0.0649(16) Uani 1 1 d . . . . .
H42 H 0.221205 0.817705 0.604647 0.078 Uiso 1 1 calc R . . . .
C43 C 0.2473(7) 0.6456(7) 0.7404(5) 0.0571(13) Uani 1 1 d . . . . .
H43 H 0.360311 0.610760 0.729464 0.069 Uiso 1 1 calc R . . . .
C44 C -0.0917(12) 0.9551(11) 0.5952(7) 0.095(3) Uani 1 1 d . . . . .
H44A H -0.040071 1.027305 0.564407 0.143 Uiso 1 1 calc GR . . . .
H44B H -0.204533 1.009051 0.630754 0.143 Uiso 1 1 calc GR . . . .
H44C H -0.086650 0.912607 0.536446 0.143 Uiso 1 1 calc GR . . . .

loop_
_atom_site_aniso_label
_atom_site_aniso_U_11
_atom_site_aniso_U_22
_atom_site_aniso_U_33
_atom_site_aniso_U_23
_atom_site_aniso_U_13
_atom_site_aniso_U_12
S1 0.0549(8) 0.0717(9) 0.0436(7) -0.0176(6) -0.0077(5) -0.0195(6)
O1 0.083(3) 0.091(3) 0.059(3) -0.025(2) -0.026(2) -0.023(3)
O2 0.058(3) 0.095(3) 0.060(3) -0.023(2) 0.007(2) -0.023(2)
N1 0.049(2) 0.063(3) 0.052(3) -0.021(2) -0.0115(19) -0.019(2)
N2 0.062(3) 0.048(3) 0.082(4) -0.025(3) -0.014(3) -0.009(2)
C1 0.041(2) 0.061(3) 0.053(3) -0.020(2) -0.010(2) -0.014(2)
C2 0.052(3) 0.044(3) 0.059(3) -0.014(2) -0.015(2) -0.013(2)
C3 0.047(3) 0.047(3) 0.062(3) -0.016(2) -0.010(2) -0.019(2)
C4 0.058(3) 0.057(3) 0.071(4) -0.013(3) -0.022(3) -0.025(2)
C5 0.066(4) 0.066(4) 0.073(4) -0.010(3) -0.006(3) -0.035(3)
C6 0.090(6) 0.094(5) 0.083(5) -0.024(4) 0.008(4) -0.053(5)
C7 0.075(4) 0.046(3) 0.087(5) -0.008(3) -0.026(4) -0.004(3)
C8 0.082(4) 0.061(3) 0.069(4) 0.000(3) -0.039(3) -0.015(3)
C9 0.039(2) 0.055(3) 0.051(3) -0.006(2) -0.011(2) -0.015(2)
C10 0.045(3) 0.063(3) 0.049(3) -0.008(2) -0.007(2) -0.028(2)
C11 0.066(4) 0.084(4) 0.069(4) -0.008(3) -0.026(3) -0.034(3)
C12 0.089(5) 0.124(7) 0.065(4) -0.024(4) -0.019(4) -0.065(5)
C13 0.096(5) 0.099(5) 0.061(4) -0.030(4) 0.001(3) -0.068(4)
C14 0.071(4) 0.068(3) 0.053(3) -0.014(3) -0.001(3) -0.040(3)
C15 0.056(3) 0.061(3) 0.043(3) -0.009(2) -0.009(2) -0.029(2)
C16 0.047(3) 0.056(3) 0.043(3) -0.007(2) -0.009(2) -0.021(2)
C17 0.044(3) 0.073(4) 0.074(4) -0.025(3) -0.015(2) -0.025(2)
C18 0.041(3) 0.066(4) 0.099(5) -0.027(3) -0.010(3) -0.021(3)
C19 0.055(3) 0.052(3) 0.067(4) -0.003(3) -0.020(3) -0.026(2)
C20 0.055(3) 0.055(3) 0.075(4) 0.001(3) -0.024(3) -0.029(3)
C21 0.043(3) 0.062(3) 0.062(3) -0.001(2) -0.013(2) -0.025(2)
C22 0.074(4) 0.077(4) 0.106(6) -0.040(4) -0.017(4) -0.023(4)
S2 0.0681(8) 0.0560(7) 0.0536(8) -0.0166(6) -0.0254(6) -0.0193(6)
O3 0.074(3) 0.084(3) 0.096(4) -0.028(3) -0.045(3) -0.024(2)
O4 0.108(4) 0.070(3) 0.046(2) -0.0127(19) -0.026(2) -0.028(2)
N3 0.065(3) 0.050(2) 0.056(3) -0.014(2) -0.020(2) -0.016(2)
N4 0.079(4) 0.050(3) 0.099(5) -0.014(3) -0.041(3) -0.008(2)
C23 0.053(3) 0.062(3) 0.062(3) -0.024(3) -0.021(2) -0.014(2)
C24 0.059(3) 0.045(3) 0.073(4) -0.022(2) -0.027(3) -0.008(2)
C25 0.059(3) 0.047(3) 0.060(3) -0.012(2) -0.021(2) -0.018(2)
C26 0.075(4) 0.058(3) 0.056(3) -0.010(2) -0.016(3) -0.031(3)
C27 0.080(4) 0.077(4) 0.093(5) -0.021(4) -0.028(4) -0.038(4)
C28 0.102(7) 0.118(7) 0.134(9) -0.023(6) -0.050(6) -0.054(6)
C29 0.095(5) 0.050(3) 0.124(7) -0.039(4) -0.049(5) 0.005(3)
C30 0.087(5) 0.064(4) 0.099(6) -0.049(4) -0.029(4) -0.005(3)
C31 0.051(3) 0.063(3) 0.073(4) -0.040(3) -0.016(3) -0.009(2)
C32 0.043(3) 0.073(3) 0.063(3) -0.033(3) -0.009(2) -0.024(2)
C33 0.046(3) 0.110(5) 0.071(4) -0.054(4) 0.007(3) -0.038(3)
C34 0.074(4) 0.150(8) 0.051(4) -0.041(4) 0.009(3) -0.068(5)
C35 0.085(5) 0.127(7) 0.056(4) -0.015(4) -0.009(3) -0.069(5)
C36 0.074(4) 0.088(5) 0.057(4) -0.011(3) -0.012(3) -0.042(4)
C37 0.059(3) 0.071(4) 0.052(3) -0.022(3) -0.010(2) -0.027(3)
C38 0.055(3) 0.048(3) 0.046(3) -0.016(2) -0.010(2) -0.020(2)
C39 0.055(3) 0.066(3) 0.054(3) -0.004(3) 0.006(3) -0.024(3)
C40 0.055(3) 0.069(4) 0.073(4) 0.003(3) -0.010(3) -0.021(3)
C41 0.072(4) 0.052(3) 0.057(3) -0.010(3) -0.006(3) -0.024(3)
C42 0.081(4) 0.067(4) 0.051(3) -0.010(3) 0.002(3) -0.046(3)
C43 0.057(3) 0.058(3) 0.061(3) -0.015(3) -0.005(2) -0.030(3)
C44 0.108(6) 0.082(5) 0.067(4) 0.007(4) -0.022(4) -0.029(4)

loop_
_atom_type_symbol
_atom_type_description
_atom_type_scat_dispersion_real
_atom_type_scat_dispersion_imag
_atom_type_scat_source
C C 0.0033 0.0016 'International Tables Vol C Tables 4.2.6.8 and 6.1.1.4'
H H 0.0000 0.0000 'International Tables Vol C Tables 4.2.6.8 and 6.1.1.4'
N N 0.0061 0.0033 'International Tables Vol C Tables 4.2.6.8 and 6.1.1.4'
O O 0.0106 0.0060 'International Tables Vol C Tables 4.2.6.8 and 6.1.1.4'
S S 0.1246 0.1234 'International Tables Vol C Tables 4.2.6.8 and 6.1.1.4'

loop_
_geom_angle_atom_site_label_1
_geom_angle_atom_site_label_2
_geom_angle_atom_site_label_3
_geom_angle
_geom_angle_site_symmetry_1
_geom_angle_site_symmetry_3
_geom_angle_publ_flag
O1 S1 O2 120.5(3) . . ?
O1 S1 N1 106.3(3) . . ?
O1 S1 C16 109.0(3) . . ?
O2 S1 N1 105.7(3) . . ?
O2 S1 C16 108.1(3) . . ?
N1 S1 C16 106.4(2) . . ?
C1 N1 S1 117.4(4) . . ?
C4 N1 S1 119.2(4) . . ?
C4 N1 C1 109.8(4) . . ?
C7 N2 C2 107.0(6) . . ?
N1 C1 H1A 111.0 . . ?
N1 C1 H1B 111.0 . . ?
N1 C1 C2 103.8(4) . . ?
H1A C1 H1B 109.0 . . ?
C2 C1 H1A 111.0 . . ?
C2 C1 H1B 111.0 . . ?
N2 C2 C1 109.0(5) . . ?
N2 C2 C3 107.5(5) . . ?
N2 C2 C9 105.3(5) . . ?
C1 C2 C3 102.6(4) . . ?
C1 C2 C9 115.3(5) . . ?
C9 C2 C3 116.8(5) . . ?
C2 C3 H3 108.2 . . ?
C4 C3 C2 101.1(4) . . ?
C4 C3 H3 108.2 . . ?
C5 C3 C2 116.3(5) . . ?
C5 C3 H3 108.2 . . ?
C5 C3 C4 114.3(5) . . ?
N1 C4 C3 105.0(4) . . ?
N1 C4 H4A 110.7 . . ?
N1 C4 H4B 110.7 . . ?
C3 C4 H4A 110.7 . . ?
C3 C4 H4B 110.7 . . ?
H4A C4 H4B 108.8 . . ?
C3 C5 H5 117.3 . . ?
C6 C5 C3 125.4(7) . . ?
C6 C5 H5 117.3 . . ?
C5 C6 H6A 120.0 . . ?
C5 C6 H6B 120.0 . . ?
H6A C6 H6B 120.0 . . ?
N2 C7 H7 122.8 . . ?
N2 C7 C8 114.5(6) . . ?
C8 C7 H7 122.8 . . ?
C7 C8 H8 125.8 . . ?
C9 C8 C7 108.4(6) . . ?
C9 C8 H8 125.8 . . ?
C8 C9 C2 104.8(5) . . ?
C8 C9 C10 126.9(6) . . ?
C10 C9 C2 128.1(5) . . ?
C11 C10 C9 119.5(5) . . ?
C11 C10 C15 116.9(6) . . ?
C15 C10 C9 123.7(5) . . ?
C10 C11 H11 119.1 . . ?
C10 C11 C12 121.7(7) . . ?
C12 C11 H11 119.1 . . ?
C11 C12 H12 119.9 . . ?
C13 C12 C11 120.2(7) . . ?
C13 C12 H12 119.9 . . ?
C12 C13 H13 120.4 . . ?
C14 C13 C12 119.1(6) . . ?
C14 C13 H13 120.4 . . ?
C13 C14 H14 119.3 . . ?
C13 C14 C15 121.4(7) . . ?
C15 C14 H14 119.3 . . ?
C10 C15 H15 119.7 . . ?
C14 C15 C10 120.6(5) . . ?
C14 C15 H15 119.7 . . ?
C17 C16 S1 119.5(4) . . ?
C17 C16 C21 120.4(5) . . ?
C21 C16 S1 120.0(4) . . ?
C16 C17 H17 120.3 . . ?
C18 C17 C16 119.5(5) . . ?
C18 C17 H17 120.3 . . ?
C17 C18 H18 118.6 . . ?
C17 C18 C19 122.8(5) . . ?
C19 C18 H18 118.6 . . ?
C18 C19 C22 121.7(6) . . ?
C20 C19 C18 115.6(6) . . ?
C20 C19 C22 122.7(6) . . ?
C19 C20 H20 118.7 . . ?
C21 C20 C19 122.5(5) . . ?
C21 C20 H20 118.7 . . ?
C16 C21 H21 120.4 . . ?
C20 C21 C16 119.1(5) . . ?
C20 C21 H21 120.4 . . ?
C19 C22 H22A 109.5 . . ?
C19 C22 H22B 109.5 . . ?
C19 C22 H22C 109.5 . . ?
H22A C22 H22B 109.5 . . ?
H22A C22 H22C 109.5 . . ?
H22B C22 H22C 109.5 . . ?
O3 S2 N3 105.3(3) . . ?
O3 S2 C38 108.3(3) . . ?
O4 S2 O3 120.7(3) . . ?
O4 S2 N3 106.5(3) . . ?
O4 S2 C38 108.7(3) . . ?
N3 S2 C38 106.4(2) . . ?
C23 N3 S2 118.2(4) . . ?
C23 N3 C26 110.2(5) . . ?
C26 N3 S2 118.1(4) . . ?
C29 N4 C24 105.8(7) . . ?
N3 C23 H23A 110.9 . . ?
N3 C23 H23B 110.9 . . ?
N3 C23 C24 104.2(5) . . ?
H23A C23 H23B 108.9 . . ?
C24 C23 H23A 110.9 . . ?
C24 C23 H23B 110.9 . . ?
N4 C24 C23 107.5(5) . . ?
N4 C24 C25 107.4(5) . . ?
N4 C24 C31 105.9(5) . . ?
C23 C24 C25 103.1(5) . . ?
C31 C24 C23 115.0(5) . . ?
C31 C24 C25 117.4(5) . . ?
C24 C25 H25 108.3 . . ?
C26 C25 C24 101.6(5) . . ?
C26 C25 H25 108.3 . . ?
C27 C25 C24 117.1(5) . . ?
C27 C25 H25 108.3 . . ?
C27 C25 C26 113.0(6) . . ?
N3 C26 C25 104.2(5) . . ?
N3 C26 H26A 110.9 . . ?
N3 C26 H26B 110.9 . . ?
C25 C26 H26A 110.9 . . ?
C25 C26 H26B 110.9 . . ?
H26A C26 H26B 108.9 . . ?
C25 C27 H27 117.8 . . ?
C28 C27 C25 124.5(8) . . ?
C28 C27 H27 117.8 . . ?
C27 C28 H28A 120.0 . . ?
C27 C28 H28B 120.0 . . ?
H28A C28 H28B 120.0 . . ?
N4 C29 H29 122.5 . . ?
N4 C29 C30 115.0(6) . . ?
C30 C29 H29 122.5 . . ?
C29 C30 H30 125.6 . . ?
C31 C30 C29 108.7(6) . . ?
C31 C30 H30 125.6 . . ?
C30 C31 C24 104.6(6) . . ?
C30 C31 C32 127.7(6) . . ?
C32 C31 C24 127.7(5) . . ?
C33 C32 C31 119.4(6) . . ?
C37 C32 C31 124.2(5) . . ?
C37 C32 C33 116.4(6) . . ?
C32 C33 H33 119.4 . . ?
C34 C33 C32 121.1(7) . . ?
C34 C33 H33 119.4 . . ?
C33 C34 H34 119.8 . . ?
C35 C34 C33 120.4(6) . . ?
C35 C34 H34 119.8 . . ?
C34 C35 H35 119.8 . . ?
C34 C35 C36 120.3(8) . . ?
C36 C35 H35 119.8 . . ?
C35 C36 H36 120.2 . . ?
C35 C36 C37 119.5(8) . . ?
C37 C36 H36 120.2 . . ?
C32 C37 H37 118.9 . . ?
C36 C37 C32 122.2(6) . . ?
C36 C37 H37 118.9 . . ?
C39 C38 S2 120.4(4) . . ?
C43 C38 S2 119.7(4) . . ?
C43 C38 C39 119.8(5) . . ?
C38 C39 H39 119.8 . . ?
C40 C39 C38 120.3(5) . . ?
C40 C39 H39 119.8 . . ?
C39 C40 H40 119.8 . . ?
C39 C40 C41 120.5(6) . . ?
C41 C40 H40 119.8 . . ?
C40 C41 C44 120.9(7) . . ?
C42 C41 C40 118.6(6) . . ?
C42 C41 C44 120.5(6) . . ?
C41 C42 H42 119.3 . . ?
C41 C42 C43 121.4(5) . . ?
C43 C42 H42 119.3 . . ?
C38 C43 H43 120.4 . . ?
C42 C43 C38 119.3(6) . . ?
C42 C43 H43 120.4 . . ?
C41 C44 H44A 109.5 . . ?
C41 C44 H44B 109.5 . . ?
C41 C44 H44C 109.5 . . ?
H44A C44 H44B 109.5 . . ?
H44A C44 H44C 109.5 . . ?
H44B C44 H44C 109.5 . . ?

loop_
_geom_bond_atom_site_label_1
_geom_bond_atom_site_label_2
_geom_bond_distance
_geom_bond_site_symmetry_2
_geom_bond_publ_flag
S1 O1 1.422(5) . ?
S1 O2 1.431(5) . ?
S1 N1 1.624(5) . ?
S1 C16 1.767(6) . ?
N1 C1 1.481(7) . ?
N1 C4 1.474(8) . ?
N2 C2 1.474(7) . ?
N2 C7 1.256(10) . ?
C1 H1A 0.9700 . ?
C1 H1B 0.9700 . ?
C1 C2 1.527(8) . ?
C2 C3 1.549(7) . ?
C2 C9 1.535(8) . ?
C3 H3 0.9800 . ?
C3 C4 1.507(9) . ?
C3 C5 1.505(8) . ?
C4 H4A 0.9700 . ?
C4 H4B 0.9700 . ?
C5 H5 0.9300 . ?
C5 C6 1.285(11) . ?
C6 H6A 0.9300 . ?
C6 H6B 0.9300 . ?
C7 H7 0.9300 . ?
C7 C8 1.442(11) . ?
C8 H8 0.9300 . ?
C8 C9 1.349(9) . ?
C9 C10 1.457(8) . ?
C10 C11 1.385(9) . ?
C10 C15 1.407(8) . ?
C11 H11 0.9300 . ?
C11 C12 1.387(11) . ?
C12 H12 0.9300 . ?
C12 C13 1.371(12) . ?
C13 H13 0.9300 . ?
C13 C14 1.366(11) . ?
C14 H14 0.9300 . ?
C14 C15 1.376(8) . ?
C15 H15 0.9300 . ?
C16 C17 1.382(8) . ?
C16 C21 1.382(8) . ?
C17 H17 0.9300 . ?
C17 C18 1.364(9) . ?
C18 H18 0.9300 . ?
C18 C19 1.406(9) . ?
C19 C20 1.399(8) . ?
C19 C22 1.483(10) . ?
C20 H20 0.9300 . ?
C20 C21 1.381(9) . ?
C21 H21 0.9300 . ?
C22 H22A 0.9600 . ?
C22 H22B 0.9600 . ?
C22 H22C 0.9600 . ?
S2 O3 1.426(5) . ?
S2 O4 1.422(5) . ?
S2 N3 1.626(5) . ?
S2 C38 1.762(6) . ?
N3 C23 1.482(8) . ?
N3 C26 1.484(8) . ?
N4 C24 1.494(8) . ?
N4 C29 1.270(11) . ?
C23 H23A 0.9700 . ?
C23 H23B 0.9700 . ?
C23 C24 1.526(8) . ?
C24 C25 1.543(8) . ?
C24 C31 1.525(9) . ?
C25 H25 0.9800 . ?
C25 C26 1.535(9) . ?
C25 C27 1.482(9) . ?
C26 H26A 0.9700 . ?
C26 H26B 0.9700 . ?
C27 H27 0.9300 . ?
C27 C28 1.288(12) . ?
C28 H28A 0.9300 . ?
C28 H28B 0.9300 . ?
C29 H29 0.9300 . ?
C29 C30 1.433(13) . ?
C30 H30 0.9300 . ?
C30 C31 1.361(9) . ?
C31 C32 1.453(9) . ?
C32 C33 1.404(8) . ?
C32 C37 1.396(8) . ?
C33 H33 0.9300 . ?
C33 C34 1.392(12) . ?
C34 H34 0.9300 . ?
C34 C35 1.366(13) . ?
C35 H35 0.9300 . ?
C35 C36 1.369(10) . ?
C36 H36 0.9300 . ?
C36 C37 1.390(9) . ?
C37 H37 0.9300 . ?
C38 C39 1.388(8) . ?
C38 C43 1.377(8) . ?
C39 H39 0.9300 . ?
C39 C40 1.358(9) . ?
C40 H40 0.9300 . ?
C40 C41 1.394(9) . ?
C41 C42 1.373(10) . ?
C41 C44 1.513(10) . ?
C42 H42 0.9300 . ?
C42 C43 1.377(10) . ?
C43 H43 0.9300 . ?
C44 H44A 0.9600 . ?
C44 H44B 0.9600 . ?
C44 H44C 0.9600 . ?
